data_1535420
loop_
_publ_author_name
'Born, L.'
'Hellner, E.'

_publ_section_title
;
 A structural proposal for boulangerite
;
_journal_name_full 'American Mineralogist'
_journal_page_first 1266
_journal_page_last 1271
_journal_volume 45
_journal_year 1960
_chemical_formula_sum 'Pb9 S22 Sb9'
_chemical_name_systematic 'Pb9 Sb9 S22'
_space_group_IT_number 62
_symmetry_space_group_name_Hall '-P 2c 2ab'
_symmetry_space_group_name_H-M 'P b n m'
_cell_angle_alpha 90
_cell_angle_beta 90
_cell_angle_gamma 90
_cell_formula_units_Z 2
_cell_length_a 21.14
_cell_length_b 23.45999
_cell_length_c 4.035
_cell_volume 2001.135
_citation_journal_id_ASTM AMMIAY
_cod_data_source_file Born_AMMIAY_1960_409.cif
_cod_data_source_block Pb9S22Sb9
_cod_original_sg_symbol_Hall '-P 2ac 2n (z,x,y)'
_cod_database_code 1535420

loop_
_symmetry_equiv_pos_as_xyz
x,y,z
x+1/2,-y+1/2,-z
-x+1/2,y+1/2,-z+1/2
-x,-y,z+1/2
-x,-y,-z
-x-1/2,y-1/2,z
x-1/2,-y-1/2,z-1/2
x,y,-z-1/2

loop_
_atom_site_label
_atom_site_type_symbol
_atom_site_fract_x
_atom_site_fract_y
_atom_site_fract_z
_atom_site_occupancy
_atom_site_U_iso_or_equiv
Sb5 Sb+3 0.046 0.232 0.25 1 0.0
Pb2 Pb+2 0.117 0.498 0.25 1 0.0
Sb2 Sb+3 0.132 0.098 0.75 0.5 0.0
Sb6 Sb+3 0.388 0.283 0.75 0.5 0.0
Pb6 Pb+2 0.486 0.129 0.75 0.5 0.0
Sb3 Sb+3 0.486 0.129 0.75 0.5 0.0
S7 S-2 0.014 0.138 0.75 1 0.0
S5 S-2 0.33 0.375 0.25 1 0.0
S3 S-2 0.156 0.175 0.25 1 0.0
S4 S-2 0.42 0.219 0.25 1 0.0
Pb1 Pb+2 0.307 0.16 0.25 1 0.0
S6 S-2 0.372 0.088 0.75 1 0.0
Sb4 Sb+3 0.287 0.462 0.75 1 0.0
S10 S-2 0.186 0.415 0.75 1 0.0
Sb7 Sb+2 0.372 0.307 0.75 0.5 0.0
S8 S-2 0.278 0.251 0.75 1 0.0
S2 S-2 0.247 0.028 0.25 1 0.0
S9 S-2 0.096 0.295 0.75 1 0.0
Sb1 Sb+3 0.458 0.433 0.75 0.5 0.0
Pb4 Pb+2 0.458 0.433 0.75 0.5 0.0
Pb3 Pb+2 0.206 0.323 0.25 1 0.0
S11 S-2 0.013 0.441 0.75 1 0.0
Pb5 Pb+2 0.132 0.098 0.75 0.5 0.0
S1 S-2 0.069 0.017 0.25 1 0.0
